data_7719736
loop_
_publ_author_name
'Acu&#xf1;a, Alejandra'
'Villegas-Escobar, Nery'
'G&#xf3;mez Zamorano, Fernando'
'Keim-Gyllen, Nicole'
'Mallet-Ladeira, Sonia'
'Maerten, Eddy'
'Madec, David'
'Rojas, Ren&#xe9; S'

_publ_section_title
;
 Tetra- and penta-coordinated aluminum complexes with bis-amidine ligands
 and their reactivity for efficient CO<sub>2</sub> transformation to
 cyclic carbonates.
;
_journal_issue 46
_journal_name_full 'Dalton transactions (Cambridge, England : 2003)'
_journal_page_first 17180
_journal_page_last 17188
_journal_paper_doi 10.1039/d5dt02221e
_journal_volume 54
_journal_year 2025
_chemical_formula_moiety 'C36 H42 Al2 I4 N4, 2(C6 H6)'
_chemical_formula_sum 'C48 H54 Al2 I4 N4'
_chemical_formula_weight 1248.51
_space_group_IT_number 14
_space_group_name_Hall '-P 2ybc'
_space_group_name_H-M_alt 'P 1 21/c 1'
_symmetry_cell_setting monoclinic
_symmetry_Int_Tables_number 14
_symmetry_space_group_name_Hall '-P 2ybc'
_symmetry_space_group_name_H-M 'P 1 21/c 1'
_atom_sites_solution_hydrogens geom
_atom_sites_solution_primary dual
_atom_sites_solution_secondary difmap
_audit_update_record
;
2025-07-31 deposited with the CCDC.	2025-10-20 downloaded from the CCDC.
;
_cell_angle_alpha 90
_cell_angle_beta 98.3060(10)
_cell_angle_gamma 90
_cell_formula_units_Z 4
_cell_length_a 13.0156(3)
_cell_length_b 13.0496(3)
_cell_length_c 29.8921(7)
_cell_measurement_reflns_used 9816
_cell_measurement_temperature 193(2)
_cell_measurement_theta_max 29.30
_cell_measurement_theta_min 2.75
_cell_volume 5023.9(2)
_computing_cell_refinement 'Bruker SAINT'
_computing_data_collection 'Bruker APEX2'
_computing_data_reduction 'Bruker SAINT'
_computing_molecular_graphics 'Ortep-3 for Windows (Farrugia, 1997)'
_computing_publication_material 'WinGX publication routines (Farrugia, 1999)'
_computing_structure_refinement 'SHELXL-2018/3 (Sheldrick, 2015)'
_computing_structure_solution 'SHELXT (Sheldrick 2015)'
_diffrn_ambient_temperature 193(2)
_diffrn_measured_fraction_theta_full 0.996
_diffrn_measured_fraction_theta_max 0.995
_diffrn_measurement_device_type 'Bruker D8 VENTURE PHOTON3'
_diffrn_measurement_method 'phi and omega scans'
_diffrn_radiation_monochromator triumph
_diffrn_radiation_source 'fine focus sealed tube'
_diffrn_radiation_type MoK\a
_diffrn_radiation_wavelength 0.71073
_diffrn_reflns_av_R_equivalents 0.0501
_diffrn_reflns_av_unetI/netI 0.0435
_diffrn_reflns_Laue_measured_fraction_full 0.996
_diffrn_reflns_Laue_measured_fraction_max 0.995
_diffrn_reflns_limit_h_max 20
_diffrn_reflns_limit_h_min -20
_diffrn_reflns_limit_k_max 20
_diffrn_reflns_limit_k_min -20
_diffrn_reflns_limit_l_max 45
_diffrn_reflns_limit_l_min -45
_diffrn_reflns_number 104161
_diffrn_reflns_point_group_measured_fraction_full 0.996
_diffrn_reflns_point_group_measured_fraction_max 0.995
_diffrn_reflns_theta_full 25.242
_diffrn_reflns_theta_max 33.217
_diffrn_reflns_theta_min 2.589
_diffrn_standards_decay_% 0
_diffrn_standards_interval_count 0
_diffrn_standards_interval_time 0
_diffrn_standards_number 0
_exptl_absorpt_coefficient_mu 2.551
_exptl_absorpt_correction_T_max 0.7465
_exptl_absorpt_correction_T_min 0.6547
_exptl_absorpt_correction_type multi-scan
_exptl_absorpt_process_details 'SADABS(Bruker AXS Inc.)'
_exptl_crystal_colour colourless
_exptl_crystal_density_diffrn 1.651
_exptl_crystal_density_method 'not measured'
_exptl_crystal_description block
_exptl_crystal_F_000 2432
_exptl_crystal_size_max 0.14
_exptl_crystal_size_mid 0.08
_exptl_crystal_size_min 0.06
_refine_diff_density_max 1.137
_refine_diff_density_min -1.111
_refine_diff_density_rms 0.104
_refine_ls_extinction_method none
_refine_ls_goodness_of_fit_ref 1.026
_refine_ls_hydrogen_treatment constr
_refine_ls_matrix_type full
_refine_ls_number_parameters 589
_refine_ls_number_reflns 19179
_refine_ls_number_restraints 222
_refine_ls_restrained_S_all 1.026
_refine_ls_R_factor_all 0.0847
_refine_ls_R_factor_gt 0.0411
_refine_ls_shift/su_max 0.009
_refine_ls_shift/su_mean 0
_refine_ls_structure_factor_coef Fsqd
_refine_ls_weighting_details 'w=1/[\s^2^(Fo^2^)+(0.0282P)^2^+5.5749P] where P=(Fo^2^+2Fc^2^)/3'
_refine_ls_weighting_scheme calc
_refine_ls_wR_factor_gt 0.0758
_refine_ls_wR_factor_ref 0.089
_reflns_Friedel_coverage 0
_reflns_number_gt 12034
_reflns_number_total 19179
_reflns_threshold_expression 'I > 2\s(I)'
_cod_data_source_file d5dt02221e2.cif
_cod_data_source_block 7
_cod_depositor_comments 'Adding full bibliography for 7719735--7719736.cif.'
_cod_original_sg_symbol_H-M 'P 21/c'
_cod_database_code 7719736

loop_
_symmetry_equiv_pos_as_xyz
'x, y, z'
'-x, y+1/2, -z+1/2'
'-x, -y, -z'
'x, -y-1/2, z-1/2'

loop_
_atom_site_label
_atom_site_type_symbol
_atom_site_fract_x
_atom_site_fract_y
_atom_site_fract_z
_atom_site_U_iso_or_equiv
_atom_site_adp_type
_atom_site_occupancy
_atom_site_site_symmetry_order
_atom_site_calc_flag
_atom_site_refinement_flags_posn
_atom_site_refinement_flags_adp
_atom_site_refinement_flags_occupancy
_atom_site_disorder_assembly
_atom_site_disorder_group
Al1 Al 0.64660(6) 0.82070(7) 0.64858(3) 0.02746(17) Uani 1 1 d . . . . .
Al2 Al 0.80859(6) 0.48808(6) 0.64351(3) 0.02433(16) Uani 1 1 d . . . . .
C1 C 0.6627(2) 0.6937(2) 0.73210(9) 0.0268(5) Uani 1 1 d . . . . .
C2 C 0.5947(2) 0.7393(2) 0.75735(10) 0.0362(7) Uani 1 1 d . . . . .
H2 H 0.537795 0.777204 0.7422 0.043 Uiso 1 1 calc R U . . .
C3 C 0.6067(3) 0.7317(3) 0.80448(11) 0.0429(8) Uani 1 1 d . . . . .
H3 H 0.556723 0.761522 0.820769 0.051 Uiso 1 1 calc R U . . .
C4 C 0.6896(3) 0.6818(2) 0.82668(10) 0.0381(7) Uani 1 1 d . . . . .
H4 H 0.69695 0.675523 0.858646 0.046 Uiso 1 1 calc R U . . .
C5 C 0.7662(2) 0.6383(2) 0.80277(9) 0.0295(6) Uani 1 1 d . . . . .
C6 C 0.8527(3) 0.5901(2) 0.82778(9) 0.0353(7) Uani 1 1 d . . . . .
H6 H 0.861093 0.591153 0.859878 0.042 Uiso 1 1 calc R U . . .
C7 C 0.9249(3) 0.5417(2) 0.80626(10) 0.0356(7) Uani 1 1 d . . . . .
H7 H 0.982827 0.508305 0.823123 0.043 Uiso 1 1 calc R U . . .
C8 C 0.9120(2) 0.5421(2) 0.75906(9) 0.0293(6) Uani 1 1 d . . . . .
H8 H 0.959627 0.504294 0.744274 0.035 Uiso 1 1 calc R U . . .
C9 C 0.8335(2) 0.59480(19) 0.73298(8) 0.0230(5) Uani 1 1 d . . . . .
C10 C 0.7537(2) 0.64290(19) 0.75407(8) 0.0236(5) Uani 1 1 d . . . . .
C11 C 0.5359(2) 0.6893(2) 0.66489(9) 0.0264(5) Uani 1 1 d . . . . .
C12 C 0.4685(2) 0.5965(2) 0.67418(11) 0.0349(6) Uani 1 1 d . . . . .
C13 C 0.4426(3) 0.5384(3) 0.62886(13) 0.0497(9) Uani 1 1 d . . . . .
H13A H 0.507164 0.520543 0.617397 0.075 Uiso 1 1 calc R U . . .
H13B H 0.400084 0.582139 0.606836 0.075 Uiso 1 1 calc R U . . .
H13C H 0.404214 0.4757 0.633626 0.075 Uiso 1 1 calc R U . . .
C14 C 0.3673(3) 0.6282(3) 0.69036(14) 0.0506(9) Uani 1 1 d . . . . .
H14A H 0.326166 0.566996 0.694619 0.076 Uiso 1 1 calc R U . . .
H14B H 0.327845 0.672927 0.66776 0.076 Uiso 1 1 calc R U . . .
H14C H 0.38279 0.665065 0.719112 0.076 Uiso 1 1 calc R U . . .
C15 C 0.5260(3) 0.5210(3) 0.70838(13) 0.0452(8) Uani 1 1 d . . . . .
H15A H 0.535797 0.552095 0.738537 0.068 Uiso 1 1 calc R U . . .
H15B H 0.593781 0.504579 0.699619 0.068 Uiso 1 1 calc R U . . .
H15C H 0.484989 0.458103 0.708821 0.068 Uiso 1 1 calc R U . . .
C16 C 0.4146(2) 0.7829(2) 0.60557(10) 0.0313(6) Uani 1 1 d . . . . .
C17 C 0.3412(2) 0.8454(2) 0.62231(11) 0.0356(7) Uani 1 1 d . . . . .
C18 C 0.2488(2) 0.8678(3) 0.59417(12) 0.0428(8) Uani 1 1 d . . . . .
H18 H 0.198004 0.909337 0.605183 0.051 Uiso 1 1 calc R U . . .
C19 C 0.2301(3) 0.8303(3) 0.55049(13) 0.0492(9) Uani 1 1 d . . . . .
H19 H 0.165951 0.844333 0.531988 0.059 Uiso 1 1 calc R U . . .
C20 C 0.3050(3) 0.7724(3) 0.53385(12) 0.0457(8) Uani 1 1 d . . . . .
H20 H 0.292496 0.748425 0.503541 0.055 Uiso 1 1 calc R U . . .
C21 C 0.3992(2) 0.7484(3) 0.56092(11) 0.0369(7) Uani 1 1 d . . . . .
C22 C 0.3607(3) 0.8927(3) 0.66897(12) 0.0461(8) Uani 1 1 d . . . . .
H22A H 0.381634 0.839163 0.691418 0.069 Uiso 1 1 calc R U . . .
H22B H 0.296957 0.925671 0.675654 0.069 Uiso 1 1 calc R U . . .
H22C H 0.41601 0.943966 0.670052 0.069 Uiso 1 1 calc R U . . .
C23 C 0.4795(3) 0.6890(3) 0.54013(12) 0.0494(9) Uani 1 1 d . . . . .
H23A H 0.447415 0.627773 0.525132 0.074 Uiso 1 1 calc R U . . .
H23B H 0.535845 0.66858 0.56382 0.074 Uiso 1 1 calc R U . . .
H23C H 0.507507 0.732108 0.517901 0.074 Uiso 1 1 calc R U . . .
C24 C 0.9343(2) 0.6084(2) 0.67216(8) 0.0231(5) Uani 1 1 d . . . . .
C25 C 1.0128(2) 0.6927(2) 0.68968(9) 0.0284(6) Uani 1 1 d . . . . .
C26 C 1.0414(3) 0.7536(3) 0.64891(11) 0.0438(8) Uani 1 1 d . . . . .
H26A H 1.077624 0.70852 0.630123 0.066 Uiso 1 1 calc R U . . .
H26B H 1.086745 0.811041 0.659811 0.066 Uiso 1 1 calc R U . . .
H26C H 0.977968 0.779953 0.630934 0.066 Uiso 1 1 calc R U . . .
C27 C 1.1128(2) 0.6465(3) 0.71528(12) 0.0410(8) Uani 1 1 d . . . . .
H27A H 1.097759 0.614564 0.743288 0.062 Uiso 1 1 calc R U . . .
H27B H 1.164565 0.700784 0.722572 0.062 Uiso 1 1 calc R U . . .
H27C H 1.139971 0.594701 0.696343 0.062 Uiso 1 1 calc R U . . .
C28 C 0.9673(2) 0.7705(2) 0.72009(11) 0.0347(6) Uani 1 1 d . . . . .
H28A H 0.899253 0.793487 0.705151 0.052 Uiso 1 1 calc R U . . .
H28B H 1.014074 0.829457 0.725498 0.052 Uiso 1 1 calc R U . . .
H28C H 0.95966 0.738058 0.748992 0.052 Uiso 1 1 calc R U . . .
C29 C 1.0287(2) 0.5199(2) 0.61509(9) 0.0260(5) Uani 1 1 d . . . . .
C30 C 1.0318(2) 0.5655(2) 0.57288(10) 0.0306(6) Uani 1 1 d . . . . .
C31 C 1.1129(3) 0.5395(3) 0.54937(10) 0.0383(7) Uani 1 1 d . . . . .
H31 H 1.116944 0.570561 0.520944 0.046 Uiso 1 1 calc R U . . .
C32 C 1.1877(2) 0.4690(3) 0.56668(11) 0.0414(8) Uani 1 1 d . . . . .
H32 H 1.243241 0.453066 0.550476 0.05 Uiso 1 1 calc R U . . .
C33 C 1.1813(2) 0.4224(3) 0.60726(11) 0.0369(7) Uani 1 1 d . . . . .
H33 H 1.232212 0.373018 0.618553 0.044 Uiso 1 1 calc R U . . .
C35 C 0.9516(3) 0.6419(2) 0.55188(10) 0.0376(7) Uani 1 1 d . . . . .
H35C H 0.898481 0.650869 0.571676 0.056 Uiso 1 1 calc R U . . .
H35B H 0.919073 0.616451 0.522358 0.056 Uiso 1 1 calc R U . . .
H35A H 0.985322 0.707792 0.548006 0.056 Uiso 1 1 calc R U . . .
C36 C 1.0946(3) 0.3873(3) 0.67514(11) 0.0391(7) Uani 1 1 d . . . . .
H36A H 1.155811 0.34343 0.682424 0.059 Uiso 1 1 calc R U . . .
H36C H 1.031854 0.34481 0.67095 0.059 Uiso 1 1 calc R U . . .
H36B H 1.091139 0.43575 0.69993 0.059 Uiso 1 1 calc R U . . .
C37 C 0.1037(4) 0.7988(4) 0.42369(15) 0.0716(13) Uani 1 1 d . . . . .
H37 H 0.15646 0.757644 0.413956 0.086 Uiso 1 1 calc R U . . .
C42 C 0.0226(4) 0.7538(3) 0.44063(15) 0.0666(12) Uani 1 1 d . . . . .
H42 H 0.019089 0.681237 0.442645 0.08 Uiso 1 1 calc R U . . .
C41 C -0.0527(4) 0.8124(4) 0.45455(14) 0.0636(12) Uani 1 1 d . . . . .
H41 H -0.109471 0.780657 0.465827 0.076 Uiso 1 1 calc R U . . .
C40 C -0.0474(4) 0.9176(4) 0.45245(14) 0.0614(11) Uani 1 1 d . . . . .
H40 H -0.099769 0.958514 0.462617 0.074 Uiso 1 1 calc R U . . .
C39 C 0.0335(4) 0.9626(3) 0.43567(16) 0.0686(13) Uani 1 1 d . . . . .
H39 H 0.037461 1.035211 0.434381 0.082 Uiso 1 1 calc R U . . .
C38 C 0.1086(4) 0.9047(4) 0.42074(16) 0.0758(14) Uani 1 1 d . . . . .
H38 H 0.163926 0.936476 0.408429 0.091 Uiso 1 1 calc R U . . .
C34 C 1.1022(2) 0.4455(2) 0.63236(10) 0.0300(6) Uani 1 1 d . . . . .
C43 C 0.6359(8) 0.6056(8) 0.9558(3) 0.0675(19) Uani 0.605(8) 1 d D U P A 1
H43 H 0.696414 0.568687 0.968013 0.081 Uiso 0.605(8) 1 calc R U P A 1
C44 C 0.6415(7) 0.7087(8) 0.9488(3) 0.0631(18) Uani 0.605(8) 1 d D U P A 1
H44 H 0.705301 0.743045 0.958255 0.076 Uiso 0.605(8) 1 calc R U P A 1
C45 C 0.5594(9) 0.7634(7) 0.9288(3) 0.0652(18) Uani 0.605(8) 1 d D U P A 1
H45 H 0.565655 0.834798 0.923675 0.078 Uiso 0.605(8) 1 calc R U P A 1
C46 C 0.4666(9) 0.7139(10) 0.9160(4) 0.077(2) Uani 0.605(8) 1 d D U P A 1
H46 H 0.409257 0.751645 0.901088 0.093 Uiso 0.605(8) 1 calc R U P A 1
C47 C 0.4541(8) 0.6079(10) 0.9246(4) 0.087(2) Uani 0.605(8) 1 d D U P A 1
H47 H 0.389047 0.5746 0.916802 0.104 Uiso 0.605(8) 1 calc R U P A 1
C48 C 0.5422(10) 0.5546(7) 0.9450(4) 0.080(2) Uani 0.605(8) 1 d D U P A 1
H48 H 0.537575 0.483577 0.951462 0.096 Uiso 0.605(8) 1 calc R U P A 1
C43' C 0.6402(12) 0.6476(15) 0.9529(6) 0.069(2) Uani 0.395(8) 1 d D U P A 2
H43' H 0.711937 0.645909 0.964821 0.082 Uiso 0.395(8) 1 calc R U P A 2
C44' C 0.5980(13) 0.7358(12) 0.9346(6) 0.068(2) Uani 0.395(8) 1 d D U P A 2
H44' H 0.642689 0.793399 0.935054 0.082 Uiso 0.395(8) 1 calc R U P A 2
C45' C 0.4997(15) 0.7490(11) 0.9161(6) 0.066(2) Uani 0.395(8) 1 d D U P A 2
H45' H 0.47372 0.812819 0.904007 0.08 Uiso 0.395(8) 1 calc R U P A 2
C46' C 0.4389(11) 0.6633(15) 0.9158(5) 0.078(3) Uani 0.395(8) 1 d D U P A 2
H46' H 0.369907 0.666021 0.900299 0.094 Uiso 0.395(8) 1 calc R U P A 2
C47' C 0.4751(14) 0.5692(12) 0.9379(6) 0.084(2) Uani 0.395(8) 1 d D U P A 2
H47' H 0.428518 0.514579 0.941215 0.1 Uiso 0.395(8) 1 calc R U P A 2
C48' C 0.5814(15) 0.5607(12) 0.9544(6) 0.078(2) Uani 0.395(8) 1 d D U P A 2
H48' H 0.611055 0.497996 0.966103 0.094 Uiso 0.395(8) 1 calc R U P A 2
I1 I 0.67825(2) 0.98005(2) 0.69463(2) 0.05311(7) Uani 1 1 d . . . . .
I2 I 0.74359(2) 0.82525(2) 0.58286(2) 0.04379(6) Uani 1 1 d . . . . .
I3 I 0.70384(2) 0.48733(2) 0.56656(2) 0.03782(5) Uani 1 1 d . . . . .
I4 I 0.77731(2) 0.32517(2) 0.68341(2) 0.04114(6) Uani 1 1 d . . . . .
N1 N 0.63744(17) 0.70151(18) 0.68392(7) 0.0257(5) Uani 1 1 d . . . . .
N2 N 0.51100(17) 0.76343(18) 0.63466(8) 0.0278(5) Uani 1 1 d . . . . .
N3 N 0.83714(16) 0.59782(17) 0.68529(7) 0.0223(4) Uani 1 1 d . . . . .
N4 N 0.94418(16) 0.53966(16) 0.64020(7) 0.0232(4) Uani 1 1 d . . . . .

loop_
_atom_site_aniso_label
_atom_site_aniso_U_11
_atom_site_aniso_U_22
_atom_site_aniso_U_33
_atom_site_aniso_U_23
_atom_site_aniso_U_13
_atom_site_aniso_U_12
Al1 0.0262(4) 0.0266(4) 0.0297(4) 0.0020(3) 0.0045(3) -0.0012(3)
Al2 0.0237(4) 0.0242(4) 0.0247(4) -0.0024(3) 0.0023(3) -0.0015(3)
C1 0.0289(13) 0.0260(13) 0.0272(13) 0.0004(10) 0.0094(10) -0.0010(10)
C2 0.0361(16) 0.0375(16) 0.0376(16) -0.0005(13) 0.0142(13) 0.0067(13)
C3 0.052(2) 0.0427(18) 0.0395(18) -0.0021(14) 0.0260(15) 0.0042(16)
C4 0.057(2) 0.0340(15) 0.0274(14) -0.0035(12) 0.0193(13) -0.0054(15)
C5 0.0434(16) 0.0227(12) 0.0235(13) -0.0004(10) 0.0085(11) -0.0043(12)
C6 0.0541(19) 0.0306(15) 0.0196(13) 0.0042(11) 0.0001(12) -0.0047(14)
C7 0.0414(17) 0.0288(14) 0.0330(15) 0.0043(12) -0.0070(13) -0.0003(13)
C8 0.0299(14) 0.0286(14) 0.0286(14) 0.0009(11) 0.0014(11) 0.0020(11)
C9 0.0249(12) 0.0222(12) 0.0218(12) -0.0011(9) 0.0033(9) -0.0031(10)
C10 0.0273(13) 0.0211(11) 0.0234(12) -0.0004(9) 0.0068(10) -0.0031(10)
C11 0.0223(12) 0.0270(13) 0.0309(14) -0.0024(10) 0.0070(10) 0.0032(10)
C12 0.0267(14) 0.0332(15) 0.0462(18) 0.0035(13) 0.0101(12) 0.0002(12)
C13 0.0419(19) 0.043(2) 0.064(2) -0.0036(17) 0.0063(17) -0.0147(16)
C14 0.0349(18) 0.050(2) 0.072(2) 0.0183(18) 0.0258(17) 0.0053(15)
C15 0.0368(17) 0.0311(16) 0.068(2) 0.0138(15) 0.0070(16) -0.0011(14)
C16 0.0245(13) 0.0312(14) 0.0373(15) 0.0052(12) 0.0016(11) 0.0008(11)
C17 0.0325(15) 0.0310(15) 0.0433(17) 0.0070(12) 0.0057(13) 0.0054(12)
C18 0.0288(15) 0.0410(18) 0.058(2) 0.0112(15) 0.0058(14) 0.0103(14)
C19 0.0301(16) 0.049(2) 0.064(2) 0.0113(17) -0.0088(15) 0.0039(15)
C20 0.0425(19) 0.050(2) 0.0414(18) 0.0009(15) -0.0054(14) -0.0007(16)
C21 0.0296(15) 0.0411(17) 0.0387(17) -0.0012(13) 0.0010(12) -0.0006(13)
C22 0.0428(19) 0.0448(19) 0.052(2) -0.0016(15) 0.0102(15) 0.0174(16)
C23 0.0434(19) 0.066(2) 0.0377(18) -0.0101(16) 0.0009(14) 0.0097(17)
C24 0.0224(12) 0.0231(12) 0.0235(12) 0.0006(9) 0.0026(9) 0.0038(10)
C25 0.0255(13) 0.0281(13) 0.0320(14) -0.0061(11) 0.0058(10) -0.0045(11)
C26 0.050(2) 0.0401(18) 0.0448(18) -0.0100(14) 0.0197(15) -0.0212(15)
C27 0.0262(15) 0.0449(18) 0.0498(19) -0.0165(15) -0.0016(13) -0.0001(13)
C28 0.0330(15) 0.0292(15) 0.0436(17) -0.0131(12) 0.0111(13) -0.0055(12)
C29 0.0244(12) 0.0260(12) 0.0285(13) -0.0070(10) 0.0068(10) -0.0021(10)
C30 0.0308(14) 0.0309(14) 0.0309(14) -0.0068(11) 0.0077(11) -0.0030(12)
C31 0.0409(17) 0.0450(18) 0.0317(15) -0.0051(13) 0.0150(13) -0.0049(14)
C32 0.0325(16) 0.050(2) 0.0449(18) -0.0110(15) 0.0154(14) -0.0011(14)
C33 0.0272(15) 0.0395(17) 0.0451(18) -0.0079(14) 0.0085(13) 0.0057(13)
C35 0.0428(18) 0.0374(16) 0.0334(15) 0.0032(13) 0.0078(13) 0.0030(14)
C36 0.0358(16) 0.0378(17) 0.0435(18) 0.0037(13) 0.0053(13) 0.0119(13)
C37 0.086(3) 0.069(3) 0.059(3) -0.016(2) 0.011(2) 0.008(3)
C42 0.090(3) 0.041(2) 0.063(3) -0.0016(19) -0.010(2) -0.008(2)
C41 0.061(3) 0.066(3) 0.060(3) 0.020(2) -0.007(2) -0.010(2)
C40 0.063(3) 0.067(3) 0.051(2) 0.003(2) -0.0028(19) 0.015(2)
C39 0.087(3) 0.045(2) 0.068(3) 0.002(2) -0.011(3) -0.010(2)
C38 0.081(3) 0.077(3) 0.072(3) -0.001(3) 0.022(3) -0.025(3)
C34 0.0262(14) 0.0280(13) 0.0357(15) -0.0066(11) 0.0047(11) -0.0011(11)
C43 0.078(4) 0.064(4) 0.061(3) -0.002(4) 0.011(3) 0.019(4)
C44 0.065(4) 0.070(4) 0.058(4) 0.014(3) 0.023(3) 0.019(3)
C45 0.074(4) 0.074(4) 0.051(3) 0.018(3) 0.018(3) 0.021(3)
C46 0.085(4) 0.073(5) 0.069(3) -0.006(4) -0.006(4) 0.018(4)
C47 0.092(4) 0.073(4) 0.085(4) -0.014(4) -0.024(3) 0.006(4)
C48 0.089(5) 0.065(4) 0.080(4) -0.014(3) -0.010(4) 0.015(4)
C43' 0.073(4) 0.074(5) 0.061(4) 0.002(4) 0.013(3) 0.013(4)
C44' 0.073(5) 0.074(4) 0.061(4) 0.009(4) 0.022(4) 0.010(4)
C45' 0.075(5) 0.066(5) 0.061(4) 0.000(4) 0.017(4) 0.011(4)
C46' 0.085(5) 0.066(6) 0.074(5) 0.008(5) -0.019(4) 0.003(4)
C47' 0.092(5) 0.065(5) 0.083(5) -0.003(4) -0.023(4) 0.002(4)
C48' 0.084(5) 0.068(4) 0.077(5) -0.001(4) -0.006(4) 0.013(4)
I1 0.06874(17) 0.03826(12) 0.05193(14) -0.01366(10) 0.00739(12) -0.01022(11)
I2 0.04819(13) 0.04262(12) 0.04499(12) 0.00667(9) 0.02175(10) 0.00007(10)
I3 0.03920(11) 0.04103(11) 0.02999(9) -0.00376(8) -0.00595(8) -0.00093(9)
I4 0.04905(12) 0.03095(10) 0.04176(11) 0.00714(8) 0.00092(9) -0.00864(9)
N1 0.0229(11) 0.0281(11) 0.0268(11) 0.0022(9) 0.0063(8) 0.0026(9)
N2 0.0234(11) 0.0284(12) 0.0314(12) 0.0000(9) 0.0030(9) 0.0024(9)
N3 0.0201(10) 0.0244(10) 0.0226(10) -0.0024(8) 0.0034(8) 0.0001(8)
N4 0.0212(10) 0.0231(10) 0.0258(11) -0.0027(8) 0.0054(8) 0.0003(8)

loop_
_atom_type_symbol
_atom_type_description
_atom_type_scat_dispersion_real
_atom_type_scat_dispersion_imag
_atom_type_scat_source
C C 0.0033 0.0016 'International Tables Vol C Tables 4.2.6.8 and 6.1.1.4'
H H 0 0 'International Tables Vol C Tables 4.2.6.8 and 6.1.1.4'
Al Al 0.0645 0.0514 'International Tables Vol C Tables 4.2.6.8 and 6.1.1.4'
I I -0.4742 1.8119 'International Tables Vol C Tables 4.2.6.8 and 6.1.1.4'
N N 0.0061 0.0033 'International Tables Vol C Tables 4.2.6.8 and 6.1.1.4'

loop_
_geom_angle_atom_site_label_1
_geom_angle_atom_site_label_2
_geom_angle_atom_site_label_3
_geom_angle
_geom_angle_site_symmetry_1
_geom_angle_site_symmetry_3
_geom_angle_publ_flag
N1 Al1 N2 70.66(10) . . ?
N1 Al1 C11 35.93(10) . . ?
N2 Al1 C11 34.74(9) . . ?
N1 Al1 I2 122.74(8) . . ?
N2 Al1 I2 113.38(8) . . ?
C11 Al1 I2 125.58(7) . . ?
N1 Al1 I1 113.30(8) . . ?
N2 Al1 I1 121.40(8) . . ?
C11 Al1 I1 123.66(7) . . ?
I2 Al1 I1 110.74(3) . . ?
N3 Al2 N4 70.93(9) . . ?
N3 Al2 C24 36.29(9) . . ?
N4 Al2 C24 34.65(9) . . ?
N3 Al2 I3 129.53(8) . . ?
N4 Al2 I3 109.88(7) . . ?
C24 Al2 I3 126.83(7) . . ?
N3 Al2 I4 110.92(7) . . ?
N4 Al2 I4 122.78(8) . . ?
C24 Al2 I4 123.35(7) . . ?
I3 Al2 I4 109.33(3) . . ?
C2 C1 C10 120.2(3) . . ?
C2 C1 N1 116.6(3) . . ?
C10 C1 N1 123.3(2) . . ?
C1 C2 C3 122.3(3) . . ?
C1 C2 H2 118.8 . . ?
C3 C2 H2 118.8 . . ?
C4 C3 C2 119.6(3) . . ?
C4 C3 H3 120.2 . . ?
C2 C3 H3 120.2 . . ?
C3 C4 C5 120.9(3) . . ?
C3 C4 H4 119.6 . . ?
C5 C4 H4 119.6 . . ?
C6 C5 C4 118.4(3) . . ?
C6 C5 C10 121.4(3) . . ?
C4 C5 C10 120.2(3) . . ?
C7 C6 C5 120.5(3) . . ?
C7 C6 H6 119.7 . . ?
C5 C6 H6 119.7 . . ?
C6 C7 C8 118.9(3) . . ?
C6 C7 H7 120.6 . . ?
C8 C7 H7 120.6 . . ?
C9 C8 C7 123.1(3) . . ?
C9 C8 H8 118.5 . . ?
C7 C8 H8 118.5 . . ?
C8 C9 N3 116.7(2) . . ?
C8 C9 C10 119.6(2) . . ?
N3 C9 C10 123.7(2) . . ?
C1 C10 C9 127.2(2) . . ?
C1 C10 C5 116.6(2) . . ?
C9 C10 C5 116.2(2) . . ?
N2 C11 N1 108.8(2) . . ?
N2 C11 C12 127.1(2) . . ?
N1 C11 C12 123.7(2) . . ?
N2 C11 Al1 54.70(14) . . ?
N1 C11 Al1 54.16(13) . . ?
C12 C11 Al1 175.5(2) . . ?
C14 C12 C15 108.8(3) . . ?
C14 C12 C11 112.5(3) . . ?
C15 C12 C11 112.9(3) . . ?
C14 C12 C13 108.8(3) . . ?
C15 C12 C13 107.0(3) . . ?
C11 C12 C13 106.6(3) . . ?
C12 C13 H13A 109.5 . . ?
C12 C13 H13B 109.5 . . ?
H13A C13 H13B 109.5 . . ?
C12 C13 H13C 109.5 . . ?
H13A C13 H13C 109.5 . . ?
H13B C13 H13C 109.5 . . ?
C12 C14 H14A 109.5 . . ?
C12 C14 H14B 109.5 . . ?
H14A C14 H14B 109.5 . . ?
C12 C14 H14C 109.5 . . ?
H14A C14 H14C 109.5 . . ?
H14B C14 H14C 109.5 . . ?
C12 C15 H15A 109.5 . . ?
C12 C15 H15B 109.5 . . ?
H15A C15 H15B 109.5 . . ?
C12 C15 H15C 109.5 . . ?
H15A C15 H15C 109.5 . . ?
H15B C15 H15C 109.5 . . ?
C21 C16 C17 121.2(3) . . ?
C21 C16 N2 120.8(3) . . ?
C17 C16 N2 117.8(3) . . ?
C18 C17 C16 118.6(3) . . ?
C18 C17 C22 119.0(3) . . ?
C16 C17 C22 122.3(3) . . ?
C19 C18 C17 121.0(3) . . ?
C19 C18 H18 119.5 . . ?
C17 C18 H18 119.5 . . ?
C20 C19 C18 119.7(3) . . ?
C20 C19 H19 120.1 . . ?
C18 C19 H19 120.1 . . ?
C19 C20 C21 121.2(3) . . ?
C19 C20 H20 119.4 . . ?
C21 C20 H20 119.4 . . ?
C16 C21 C20 118.1(3) . . ?
C16 C21 C23 123.3(3) . . ?
C20 C21 C23 118.5(3) . . ?
C17 C22 H22A 109.5 . . ?
C17 C22 H22B 109.5 . . ?
H22A C22 H22B 109.5 . . ?
C17 C22 H22C 109.5 . . ?
H22A C22 H22C 109.5 . . ?
H22B C22 H22C 109.5 . . ?
C21 C23 H23A 109.5 . . ?
C21 C23 H23B 109.5 . . ?
H23A C23 H23B 109.5 . . ?
C21 C23 H23C 109.5 . . ?
H23A C23 H23C 109.5 . . ?
H23B C23 H23C 109.5 . . ?
N4 C24 N3 108.8(2) . . ?
N4 C24 C25 126.7(2) . . ?
N3 C24 C25 124.3(2) . . ?
N4 C24 Al2 54.50(13) . . ?
N3 C24 Al2 54.36(13) . . ?
C25 C24 Al2 176.59(19) . . ?
C27 C25 C28 109.6(2) . . ?
C27 C25 C24 111.2(2) . . ?
C28 C25 C24 112.3(2) . . ?
C27 C25 C26 108.2(3) . . ?
C28 C25 C26 106.5(3) . . ?
C24 C25 C26 108.8(2) . . ?
C25 C26 H26A 109.5 . . ?
C25 C26 H26B 109.5 . . ?
H26A C26 H26B 109.5 . . ?
C25 C26 H26C 109.5 . . ?
H26A C26 H26C 109.5 . . ?
H26B C26 H26C 109.5 . . ?
C25 C27 H27A 109.5 . . ?
C25 C27 H27B 109.5 . . ?
H27A C27 H27B 109.5 . . ?
C25 C27 H27C 109.5 . . ?
H27A C27 H27C 109.5 . . ?
H27B C27 H27C 109.5 . . ?
C25 C28 H28A 109.5 . . ?
C25 C28 H28B 109.5 . . ?
H28A C28 H28B 109.5 . . ?
C25 C28 H28C 109.5 . . ?
H28A C28 H28C 109.5 . . ?
H28B C28 H28C 109.5 . . ?
C30 C29 C34 121.1(3) . . ?
C30 C29 N4 121.1(2) . . ?
C34 C29 N4 117.5(2) . . ?
C31 C30 C29 118.3(3) . . ?
C31 C30 C35 118.7(3) . . ?
C29 C30 C35 123.0(3) . . ?
C32 C31 C30 121.2(3) . . ?
C32 C31 H31 119.4 . . ?
C30 C31 H31 119.4 . . ?
C33 C32 C31 119.8(3) . . ?
C33 C32 H32 120.1 . . ?
C31 C32 H32 120.1 . . ?
C32 C33 C34 121.6(3) . . ?
C32 C33 H33 119.2 . . ?
C34 C33 H33 119.2 . . ?
C30 C35 H35C 109.5 . . ?
C30 C35 H35B 109.5 . . ?
H35C C35 H35B 109.5 . . ?
C30 C35 H35A 109.5 . . ?
H35C C35 H35A 109.5 . . ?
H35B C35 H35A 109.5 . . ?
C34 C36 H36A 109.5 . . ?
C34 C36 H36C 109.5 . . ?
H36A C36 H36C 109.5 . . ?
C34 C36 H36B 109.5 . . ?
H36A C36 H36B 109.5 . . ?
H36C C36 H36B 109.5 . . ?
C42 C37 C38 119.8(5) . . ?
C42 C37 H37 120.1 . . ?
C38 C37 H37 120.1 . . ?
C41 C42 C37 120.2(4) . . ?
C41 C42 H42 119.9 . . ?
C37 C42 H42 119.9 . . ?
C42 C41 C40 120.3(4) . . ?
C42 C41 H41 119.8 . . ?
C40 C41 H41 119.8 . . ?
C39 C40 C41 119.6(4) . . ?
C39 C40 H40 120.2 . . ?
C41 C40 H40 120.2 . . ?
C38 C39 C40 120.7(4) . . ?
C38 C39 H39 119.6 . . ?
C40 C39 H39 119.6 . . ?
C39 C38 C37 119.4(5) . . ?
C39 C38 H38 120.3 . . ?
C37 C38 H38 120.3 . . ?
C33 C34 C29 117.9(3) . . ?
C33 C34 C36 119.6(3) . . ?
C29 C34 C36 122.4(3) . . ?
C44 C43 C48 120.2(9) . . ?
C44 C43 H43 119.9 . . ?
C48 C43 H43 119.9 . . ?
C45 C44 C43 122.1(9) . . ?
C45 C44 H44 118.9 . . ?
C43 C44 H44 118.9 . . ?
C44 C45 C46 118.8(9) . . ?
C44 C45 H45 120.6 . . ?
C46 C45 H45 120.6 . . ?
C45 C46 C47 121.8(9) . . ?
C45 C46 H46 119.1 . . ?
C47 C46 H46 119.1 . . ?
C48 C47 C46 117.0(9) . . ?
C48 C47 H47 121.5 . . ?
C46 C47 H47 121.5 . . ?
C43 C48 C47 119.9(9) . . ?
C43 C48 H48 120 . . ?
C47 C48 H48 120 . . ?
C44' C43' C48' 121.2(13) . . ?
C44' C43' H43' 119.4 . . ?
C48' C43' H43' 119.4 . . ?
C45' C44' C43' 126.0(14) . . ?
C45' C44' H44' 117 . . ?
C43' C44' H44' 117 . . ?
C44' C45' C46' 114.6(14) . . ?
C44' C45' H45' 122.7 . . ?
C46' C45' H45' 122.7 . . ?
C45' C46' C47' 122.9(13) . . ?
C45' C46' H46' 118.5 . . ?
C47' C46' H46' 118.6 . . ?
C48' C47' C46' 117.9(13) . . ?
C48' C47' H47' 121.1 . . ?
C46' C47' H47' 121 . . ?
C43' C48' C47' 116.7(13) . . ?
C43' C48' H48' 121.6 . . ?
C47' C48' H48' 121.6 . . ?
C11 N1 C1 118.4(2) . . ?
C11 N1 Al1 89.91(17) . . ?
C1 N1 Al1 126.53(18) . . ?
C11 N2 C16 130.0(2) . . ?
C11 N2 Al1 90.57(17) . . ?
C16 N2 Al1 139.5(2) . . ?
C24 N3 C9 116.6(2) . . ?
C24 N3 Al2 89.36(15) . . ?
C9 N3 Al2 126.95(17) . . ?
C24 N4 C29 130.9(2) . . ?
C24 N4 Al2 90.86(16) . . ?
C29 N4 Al2 138.27(18) . . ?

loop_
_geom_bond_atom_site_label_1
_geom_bond_atom_site_label_2
_geom_bond_distance
_geom_bond_site_symmetry_2
_geom_bond_publ_flag
Al1 N1 1.894(2) . ?
Al1 N2 1.906(2) . ?
Al1 C11 2.336(3) . ?
Al1 I2 2.4847(9) . ?
Al1 I1 2.4949(9) . ?
Al2 N3 1.901(2) . ?
Al2 N4 1.905(2) . ?
Al2 C24 2.339(3) . ?
Al2 I3 2.4987(8) . ?
Al2 I4 2.4996(8) . ?
C1 C2 1.378(4) . ?
C1 C10 1.431(4) . ?
C1 N1 1.434(3) . ?
C2 C3 1.398(4) . ?
C2 H2 0.95 . ?
C3 C4 1.350(5) . ?
C3 H3 0.95 . ?
C4 C5 1.427(4) . ?
C4 H4 0.95 . ?
C5 C6 1.407(4) . ?
C5 C10 1.442(4) . ?
C6 C7 1.367(5) . ?
C6 H6 0.95 . ?
C7 C8 1.396(4) . ?
C7 H7 0.95 . ?
C8 C9 1.376(4) . ?
C8 H8 0.95 . ?
C9 N3 1.433(3) . ?
C9 C10 1.436(4) . ?
C11 N2 1.331(3) . ?
C11 N1 1.371(3) . ?
C11 C12 1.544(4) . ?
C12 C14 1.525(4) . ?
C12 C15 1.534(4) . ?
C12 C13 1.547(5) . ?
C13 H13A 0.98 . ?
C13 H13B 0.98 . ?
C13 H13C 0.98 . ?
C14 H14A 0.98 . ?
C14 H14B 0.98 . ?
C14 H14C 0.98 . ?
C15 H15A 0.98 . ?
C15 H15B 0.98 . ?
C15 H15C 0.98 . ?
C16 C21 1.396(4) . ?
C16 C17 1.402(4) . ?
C16 N2 1.442(4) . ?
C17 C18 1.396(4) . ?
C17 C22 1.513(5) . ?
C18 C19 1.382(5) . ?
C18 H18 0.95 . ?
C19 C20 1.382(5) . ?
C19 H19 0.95 . ?
C20 C21 1.404(4) . ?
C20 H20 0.95 . ?
C21 C23 1.505(5) . ?
C22 H22A 0.98 . ?
C22 H22B 0.98 . ?
C22 H22C 0.98 . ?
C23 H23A 0.98 . ?
C23 H23B 0.98 . ?
C23 H23C 0.98 . ?
C24 N4 1.330(3) . ?
C24 N3 1.385(3) . ?
C24 C25 1.540(4) . ?
C25 C27 1.534(4) . ?
C25 C28 1.537(4) . ?
C25 C26 1.545(4) . ?
C26 H26A 0.98 . ?
C26 H26B 0.98 . ?
C26 H26C 0.98 . ?
C27 H27A 0.98 . ?
C27 H27B 0.98 . ?
C27 H27C 0.98 . ?
C28 H28A 0.98 . ?
C28 H28B 0.98 . ?
C28 H28C 0.98 . ?
C29 C30 1.401(4) . ?
C29 C34 1.408(4) . ?
C29 N4 1.441(3) . ?
C30 C31 1.392(4) . ?
C30 C35 1.512(4) . ?
C31 C32 1.384(5) . ?
C31 H31 0.95 . ?
C32 C33 1.370(5) . ?
C32 H32 0.95 . ?
C33 C34 1.393(4) . ?
C33 H33 0.95 . ?
C35 H35C 0.98 . ?
C35 H35B 0.98 . ?
C35 H35A 0.98 . ?
C36 C34 1.503(4) . ?
C36 H36A 0.98 . ?
C36 H36C 0.98 . ?
C36 H36B 0.98 . ?
C37 C42 1.367(7) . ?
C37 C38 1.387(7) . ?
C37 H37 0.95 . ?
C42 C41 1.355(7) . ?
C42 H42 0.95 . ?
C41 C40 1.376(6) . ?
C41 H41 0.95 . ?
C40 C39 1.363(7) . ?
C40 H40 0.95 . ?
C39 C38 1.361(7) . ?
C39 H39 0.95 . ?
C38 H38 0.95 . ?
C43 C44 1.365(11) . ?
C43 C48 1.386(12) . ?
C43 H43 0.95 . ?
C44 C45 1.351(11) . ?
C44 H44 0.95 . ?
C45 C46 1.374(13) . ?
C45 H45 0.95 . ?
C46 C47 1.421(14) . ?
C46 H46 0.95 . ?
C47 C48 1.403(12) . ?
C47 H47 0.95 . ?
C48 H48 0.95 . ?
C43' C44' 1.356(16) . ?
C43' C48' 1.373(15) . ?
C43' H43' 0.95 . ?
C44' C45' 1.330(16) . ?
C44' H44' 0.95 . ?
C45' C46' 1.369(16) . ?
C45' H45' 0.95 . ?
C46' C47' 1.442(16) . ?
C46' H46' 0.95 . ?
C47' C48' 1.404(16) . ?
C47' H47' 0.95 . ?
C48' H48' 0.95 . ?
